data_2234509
loop_
_publ_author_name
'Wang, Yue-Ping'
'Yan, Wan-Lu'
'Guo, Qiong'
'He, Yan-Ping'

_publ_section_title
;
 <i>N</i>-(4-Bromophenyl)-2-[(1-cyclohexylmethyl-1<i>H</i>-1,2,4-triazol-3-yl)sulfanyl]acetamide
;
_journal_coeditor_code BQ2348
_journal_issue 5
_journal_name_full 'Acta Crystallographica Section E'
_journal_page_first o1495
_journal_paper_doi 10.1107/S1600536812015991
_journal_volume 68
_journal_year 2012
_chemical_formula_iupac 'C17 H21 Br N4 O S'
_chemical_formula_moiety 'C17 H21 Br N4 O S'
_chemical_formula_sum 'C17 H21 Br N4 O S'
_chemical_formula_weight 409.35
_chemical_melting_point 398.80(10)
_chemical_name_systematic
;
<i>N</i>-(4-Bromophenyl)-2-[(1-cyclohexylmethyl-1<i>H</i>-1,2,4-triazol-
3-yl)sulfanyl]acetamide
;
_space_group_IT_number 2
_symmetry_cell_setting triclinic
_symmetry_space_group_name_Hall '-P 1'
_symmetry_space_group_name_H-M 'P -1'
_atom_sites_solution_hydrogens geom
_atom_sites_solution_primary direct
_atom_sites_solution_secondary difmap
_audit_creation_method SHELXL-97
_cell_angle_alpha 104.1320(10)
_cell_angle_beta 90.8040(10)
_cell_angle_gamma 95.8200(10)
_cell_formula_units_Z 2
_cell_length_a 7.2061(8)
_cell_length_b 9.5210(10)
_cell_length_c 14.2862(16)
_cell_measurement_reflns_used 2212
_cell_measurement_temperature 298(2)
_cell_measurement_theta_max 24.50
_cell_measurement_theta_min 2.34
_cell_volume 944.84(18)
_computing_cell_refinement 'SAINT (Bruker, 1998)'
_computing_data_collection 'SMART (Bruker, 1998)'
_computing_data_reduction 'SAINT (Bruker, 1998)'
_computing_molecular_graphics 'SHELXTL (Sheldrick, 2008)'
_computing_publication_material 'SHELXTL (Sheldrick, 2008)'
_computing_structure_refinement 'SHELXL97 (Sheldrick, 2008)'
_computing_structure_solution 'SHELXS97 (Sheldrick, 2008)'
_diffrn_ambient_temperature 298(2)
_diffrn_measured_fraction_theta_full 0.988
_diffrn_measured_fraction_theta_max 0.988
_diffrn_measurement_device_type 'Bruker SMART CCD area-detector'
_diffrn_measurement_method 'phi and omega scans'
_diffrn_radiation_monochromator graphite
_diffrn_radiation_source 'fine-focus sealed tube'
_diffrn_radiation_type MoK\a
_diffrn_radiation_wavelength 0.71073
_diffrn_reflns_av_R_equivalents 0.0250
_diffrn_reflns_av_sigmaI/netI 0.0423
_diffrn_reflns_limit_h_max 8
_diffrn_reflns_limit_h_min -9
_diffrn_reflns_limit_k_max 12
_diffrn_reflns_limit_k_min -12
_diffrn_reflns_limit_l_max 18
_diffrn_reflns_limit_l_min -18
_diffrn_reflns_number 8793
_diffrn_reflns_theta_full 27.00
_diffrn_reflns_theta_max 27.00
_diffrn_reflns_theta_min 1.47
_exptl_absorpt_coefficient_mu 2.297
_exptl_absorpt_correction_T_max 0.7701
_exptl_absorpt_correction_T_min 0.5974
_exptl_absorpt_correction_type multi-scan
_exptl_absorpt_process_details '(<i>SADABS</i>; Bruker, 1998)'
_exptl_crystal_colour colourless
_exptl_crystal_density_diffrn 1.439
_exptl_crystal_density_method 'not measured'
_exptl_crystal_description block
_exptl_crystal_F_000 420
_exptl_crystal_size_max 0.25
_exptl_crystal_size_mid 0.16
_exptl_crystal_size_min 0.12
_refine_diff_density_max 0.342
_refine_diff_density_min -0.418
_refine_ls_extinction_method none
_refine_ls_goodness_of_fit_ref 1.007
_refine_ls_hydrogen_treatment constr
_refine_ls_matrix_type full
_refine_ls_number_parameters 217
_refine_ls_number_reflns 4076
_refine_ls_number_restraints 0
_refine_ls_restrained_S_all 1.007
_refine_ls_R_factor_all 0.0719
_refine_ls_R_factor_gt 0.0379
_refine_ls_shift/su_max 0.001
_refine_ls_shift/su_mean 0.000
_refine_ls_structure_factor_coef Fsqd
_refine_ls_weighting_details 'calc w=1/[\s^2^(Fo^2^)+(0.0382P)^2^+0.1448P] where P=(Fo^2^+2Fc^2^)/3'
_refine_ls_weighting_scheme calc
_refine_ls_wR_factor_gt 0.0789
_refine_ls_wR_factor_ref 0.0917
_reflns_number_gt 2644
_reflns_number_total 4076
_reflns_threshold_expression >2sigma(I)
_cod_data_source_file bq2348.cif
_cod_data_source_block I
_cod_database_code 2234509
_cod_database_fobs_code 2234509

loop_
_symmetry_equiv_pos_as_xyz
'x, y, z'
'-x, -y, -z'

loop_
_atom_site_type_symbol
_atom_site_label
_atom_site_fract_x
_atom_site_fract_y
_atom_site_fract_z
_atom_site_U_iso_or_equiv
_atom_site_adp_type
_atom_site_calc_flag
_atom_site_refinement_flags
_atom_site_occupancy
_atom_site_symmetry_multiplicity
Br Br1 1.07267(5) 0.57798(4) 0.86425(2) 0.07787(16) Uani d . 1 1
N N1 0.2679(3) 1.0737(2) 0.49703(17) 0.0506(6) Uani d . 1 1
N N2 0.1739(3) 0.9382(2) 0.60131(15) 0.0444(5) Uani d . 1 1
N N3 0.1580(3) 1.0832(2) 0.64012(16) 0.0461(5) Uani d . 1 1
N N4 0.4730(3) 0.6839(2) 0.59376(15) 0.0434(5) Uani d . 1 1
H H4 0.5020 0.7572 0.5696 0.052 Uiso calc R 1 1
O O1 0.2434(3) 0.5032(2) 0.59473(15) 0.0683(6) Uani d . 1 1
S S1 0.28308(9) 0.78377(7) 0.42896(5) 0.04868(18) Uani d . 1 1
C C1 0.2140(4) 1.1586(3) 0.5772(2) 0.0532(7) Uani d . 1 1
H H1 0.2151 1.2590 0.5881 0.064 Uiso calc R 1 1
C C2 0.0908(4) 1.1312(3) 0.7364(2) 0.0557(7) Uani d . 1 1
H H2A -0.0288 1.0766 0.7404 0.067 Uiso calc R 1 1
H H2B 0.0714 1.2333 0.7483 0.067 Uiso calc R 1 1
C C3 0.2247(4) 1.1117(3) 0.81422(19) 0.0537(7) Uani d . 1 1
H H3 0.2486 1.0092 0.7988 0.064 Uiso calc R 1 1
C C4 0.4098(4) 1.2034(4) 0.8179(2) 0.0726(9) Uani d . 1 1
H H4A 0.3883 1.3049 0.8277 0.087 Uiso calc R 1 1
H H4B 0.4685 1.1743 0.7565 0.087 Uiso calc R 1 1
C C5 0.5408(5) 1.1879(5) 0.8986(3) 0.0958(12) Uani d . 1 1
H H5A 0.5750 1.0892 0.8847 0.115 Uiso calc R 1 1
H H5B 0.6540 1.2537 0.9016 0.115 Uiso calc R 1 1
C C6 0.4501(7) 1.2220(5) 0.9949(3) 0.1066(14) Uani d . 1 1
H H6A 0.5329 1.2047 1.0440 0.128 Uiso calc R 1 1
H H6B 0.4294 1.3241 1.0124 0.128 Uiso calc R 1 1
C C7 0.2675(6) 1.1298(5) 0.9914(2) 0.0935(12) Uani d . 1 1
H H7A 0.2096 1.1578 1.0531 0.112 Uiso calc R 1 1
H H7B 0.2901 1.0285 0.9808 0.112 Uiso calc R 1 1
C C8 0.1356(5) 1.1455(4) 0.9123(2) 0.0755(9) Uani d . 1 1
H H8A 0.1012 1.2442 0.9268 0.091 Uiso calc R 1 1
H H8B 0.0227 1.0797 0.9098 0.091 Uiso calc R 1 1
C C9 0.2392(3) 0.9403(3) 0.51580(18) 0.0405(6) Uani d . 1 1
C C10 0.1917(4) 0.6457(3) 0.48677(19) 0.0465(6) Uani d . 1 1
H H10A 0.0761 0.6752 0.5154 0.056 Uiso calc R 1 1
H H10B 0.1590 0.5573 0.4363 0.056 Uiso calc R 1 1
C C11 0.3064(4) 0.6054(3) 0.56361(19) 0.0435(6) Uani d . 1 1
C C12 0.6046(3) 0.6588(2) 0.66041(17) 0.0397(6) Uani d . 1 1
C C13 0.7805(3) 0.7356(3) 0.66796(18) 0.0449(6) Uani d . 1 1
H H13 0.8052 0.8042 0.6320 0.054 Uiso calc R 1 1
C C14 0.9196(4) 0.7118(3) 0.72794(19) 0.0494(6) Uani d . 1 1
H H14 1.0376 0.7631 0.7319 0.059 Uiso calc R 1 1
C C15 0.8817(4) 0.6118(3) 0.78159(18) 0.0487(6) Uani d . 1 1
C C16 0.7086(4) 0.5367(3) 0.7767(2) 0.0575(7) Uani d . 1 1
H H16 0.6845 0.4700 0.8141 0.069 Uiso calc R 1 1
C C17 0.5691(4) 0.5594(3) 0.71644(19) 0.0548(7) Uani d . 1 1
H H17 0.4513 0.5082 0.7134 0.066 Uiso calc R 1 1

loop_
_atom_site_aniso_label
_atom_site_aniso_U_11
_atom_site_aniso_U_22
_atom_site_aniso_U_33
_atom_site_aniso_U_12
_atom_site_aniso_U_13
_atom_site_aniso_U_23
Br1 0.0771(3) 0.0900(3) 0.0738(2) 0.01971(19) -0.02021(18) 0.03131(19)
N1 0.0502(13) 0.0471(13) 0.0616(15) -0.0016(11) -0.0049(11) 0.0299(12)
N2 0.0453(12) 0.0378(12) 0.0519(13) 0.0023(10) -0.0001(10) 0.0156(10)
N3 0.0460(13) 0.0382(12) 0.0539(14) 0.0033(10) -0.0043(10) 0.0119(10)
N4 0.0402(12) 0.0394(11) 0.0550(13) 0.0011(10) -0.0018(10) 0.0217(10)
O1 0.0601(13) 0.0535(12) 0.0978(16) -0.0140(10) -0.0139(11) 0.0406(12)
S1 0.0452(4) 0.0554(4) 0.0474(4) 0.0041(3) 0.0001(3) 0.0172(3)
C1 0.0509(16) 0.0387(15) 0.074(2) 0.0001(13) -0.0130(15) 0.0247(15)
C2 0.0510(17) 0.0502(16) 0.0640(19) 0.0086(13) 0.0011(14) 0.0091(14)
C3 0.0556(17) 0.0485(16) 0.0580(17) 0.0070(13) 0.0034(14) 0.0145(13)
C4 0.060(2) 0.087(2) 0.074(2) -0.0060(18) -0.0076(16) 0.0336(18)
C5 0.070(2) 0.128(3) 0.098(3) -0.007(2) -0.025(2) 0.051(3)
C6 0.123(4) 0.119(3) 0.076(3) 0.001(3) -0.031(3) 0.026(2)
C7 0.126(4) 0.105(3) 0.056(2) 0.026(3) 0.008(2) 0.027(2)
C8 0.083(2) 0.078(2) 0.066(2) 0.0134(19) 0.0163(19) 0.0176(18)
C9 0.0322(13) 0.0427(14) 0.0492(15) -0.0013(11) -0.0073(11) 0.0191(12)
C10 0.0425(15) 0.0378(14) 0.0566(16) -0.0001(11) -0.0033(12) 0.0087(12)
C11 0.0409(15) 0.0342(13) 0.0544(16) 0.0046(11) 0.0007(12) 0.0086(12)
C12 0.0415(14) 0.0355(13) 0.0446(14) 0.0055(11) 0.0020(11) 0.0141(11)
C13 0.0465(15) 0.0410(14) 0.0498(15) -0.0022(12) -0.0011(12) 0.0192(12)
C14 0.0428(15) 0.0464(15) 0.0581(17) -0.0043(12) -0.0051(13) 0.0153(13)
C15 0.0555(17) 0.0498(16) 0.0436(15) 0.0113(14) -0.0053(12) 0.0149(12)
C16 0.0617(19) 0.0613(18) 0.0582(18) -0.0004(15) 0.0003(15) 0.0343(15)
C17 0.0482(16) 0.0591(17) 0.0623(18) -0.0054(14) 0.0002(14) 0.0298(15)

loop_
_atom_type_symbol
_atom_type_description
_atom_type_scat_dispersion_real
_atom_type_scat_dispersion_imag
_atom_type_scat_source
C C 0.0033 0.0016 'International Tables Vol C Tables 4.2.6.8 and 6.1.1.4'
H H 0.0000 0.0000 'International Tables Vol C Tables 4.2.6.8 and 6.1.1.4'
N N 0.0061 0.0033 'International Tables Vol C Tables 4.2.6.8 and 6.1.1.4'
O O 0.0106 0.0060 'International Tables Vol C Tables 4.2.6.8 and 6.1.1.4'
S S 0.1246 0.1234 'International Tables Vol C Tables 4.2.6.8 and 6.1.1.4'
Br Br -0.2901 2.4595 'International Tables Vol C Tables 4.2.6.8 and 6.1.1.4'

loop_
_geom_angle_atom_site_label_1
_geom_angle_atom_site_label_2
_geom_angle_atom_site_label_3
_geom_angle
C1 N1 C9 101.8(2)
C9 N2 N3 101.66(19)
C1 N3 N2 109.2(2)
C1 N3 C2 130.5(2)
N2 N3 C2 120.3(2)
C11 N4 C12 127.3(2)
C11 N4 H4 116.4
C12 N4 H4 116.4
C9 S1 C10 100.22(12)
N1 C1 N3 111.7(2)
N1 C1 H1 124.1
N3 C1 H1 124.1
N3 C2 C3 112.8(2)
N3 C2 H2A 109.0
C3 C2 H2A 109.0
N3 C2 H2B 109.0
C3 C2 H2B 109.0
H2A C2 H2B 107.8
C4 C3 C2 112.2(2)
C4 C3 C8 110.8(3)
C2 C3 C8 110.2(2)
C4 C3 H3 107.8
C2 C3 H3 107.8
C8 C3 H3 107.8
C3 C4 C5 111.9(3)
C3 C4 H4A 109.2
C5 C4 H4A 109.2
C3 C4 H4B 109.2
C5 C4 H4B 109.2
H4A C4 H4B 107.9
C6 C5 C4 111.2(3)
C6 C5 H5A 109.4
C4 C5 H5A 109.4
C6 C5 H5B 109.4
C4 C5 H5B 109.4
H5A C5 H5B 108.0
C7 C6 C5 111.2(3)
C7 C6 H6A 109.4
C5 C6 H6A 109.4
C7 C6 H6B 109.4
C5 C6 H6B 109.4
H6A C6 H6B 108.0
C6 C7 C8 112.0(3)
C6 C7 H7A 109.2
C8 C7 H7A 109.2
C6 C7 H7B 109.2
C8 C7 H7B 109.2
H7A C7 H7B 107.9
C7 C8 C3 111.3(3)
C7 C8 H8A 109.4
C3 C8 H8A 109.4
C7 C8 H8B 109.4
C3 C8 H8B 109.4
H8A C8 H8B 108.0
N2 C9 N1 115.6(2)
N2 C9 S1 123.67(18)
N1 C9 S1 120.7(2)
C11 C10 S1 120.69(18)
C11 C10 H10A 107.2
S1 C10 H10A 107.2
C11 C10 H10B 107.2
S1 C10 H10B 107.2
H10A C10 H10B 106.8
O1 C11 N4 123.6(2)
O1 C11 C10 117.7(2)
N4 C11 C10 118.6(2)
C13 C12 C17 118.6(2)
C13 C12 N4 117.6(2)
C17 C12 N4 123.8(2)
C14 C13 C12 121.1(2)
C14 C13 H13 119.5
C12 C13 H13 119.5
C15 C14 C13 119.2(2)
C15 C14 H14 120.4
C13 C14 H14 120.4
C16 C15 C14 120.8(2)
C16 C15 Br1 119.7(2)
C14 C15 Br1 119.5(2)
C15 C16 C17 120.3(2)
C15 C16 H16 119.9
C17 C16 H16 119.9
C16 C17 C12 120.0(3)
C16 C17 H17 120.0
C12 C17 H17 120.0

loop_
_geom_bond_atom_site_label_1
_geom_bond_atom_site_label_2
_geom_bond_distance
Br1 C15 1.903(2)
N1 C1 1.319(3)
N1 C9 1.357(3)
N2 C9 1.319(3)
N2 N3 1.373(3)
N3 C1 1.324(3)
N3 C2 1.447(3)
N4 C11 1.353(3)
N4 C12 1.412(3)
N4 H4 0.8600
O1 C11 1.215(3)
S1 C9 1.750(3)
S1 C10 1.793(3)
C1 H1 0.9300
C2 C3 1.519(4)
C2 H2A 0.9700
C2 H2B 0.9700
C3 C4 1.512(4)
C3 C8 1.525(4)
C3 H3 0.9800
C4 C5 1.525(4)
C4 H4A 0.9700
C4 H4B 0.9700
C5 C6 1.508(5)
C5 H5A 0.9700
C5 H5B 0.9700
C6 C7 1.499(5)
C6 H6A 0.9700
C6 H6B 0.9700
C7 C8 1.512(5)
C7 H7A 0.9700
C7 H7B 0.9700
C8 H8A 0.9700
C8 H8B 0.9700
C10 C11 1.510(3)
C10 H10A 0.9700
C10 H10B 0.9700
C12 C13 1.387(3)
C12 C17 1.388(3)
C13 C14 1.381(3)
C13 H13 0.9300
C14 C15 1.371(4)
C14 H14 0.9300
C15 C16 1.365(4)
C16 C17 1.382(4)
C16 H16 0.9300
C17 H17 0.9300

loop_
_geom_hbond_atom_site_label_D
_geom_hbond_atom_site_label_H
_geom_hbond_atom_site_label_A
_geom_hbond_site_symmetry_A
_geom_hbond_distance_DH
_geom_hbond_distance_HA
_geom_hbond_distance_DA
_geom_hbond_angle_DHA
N4 H4 S1 . 0.86 2.61 3.096(2) 116.7
N4 H4 N1 2_676 0.86 2.55 3.339(3) 153.1
C1 H1 O1 1_565 0.93 2.29 3.214(3) 171.4
C13 H13 N1 2_676 0.93 2.48 3.342(3) 153.4

loop_
_geom_torsion_atom_site_label_1
_geom_torsion_atom_site_label_2
_geom_torsion_atom_site_label_3
_geom_torsion_atom_site_label_4
_geom_torsion
C9 N2 N3 C1 -0.3(3)
C9 N2 N3 C2 -179.5(2)
C9 N1 C1 N3 0.4(3)
N2 N3 C1 N1 -0.1(3)
C2 N3 C1 N1 179.1(2)
C1 N3 C2 C3 -112.1(3)
N2 N3 C2 C3 67.0(3)
N3 C2 C3 C4 63.3(3)
N3 C2 C3 C8 -172.7(2)
C2 C3 C4 C5 177.8(3)
C8 C3 C4 C5 54.1(4)
C3 C4 C5 C6 -54.9(4)
C4 C5 C6 C7 55.1(5)
C5 C6 C7 C8 -55.9(5)
C6 C7 C8 C3 55.4(4)
C4 C3 C8 C7 -54.1(4)
C2 C3 C8 C7 -178.8(3)
N3 N2 C9 N1 0.5(3)
N3 N2 C9 S1 -178.05(16)
C1 N1 C9 N2 -0.6(3)
C1 N1 C9 S1 178.04(18)
C10 S1 C9 N2 6.0(2)
C10 S1 C9 N1 -172.49(19)
C9 S1 C10 C11 -81.3(2)
C12 N4 C11 O1 3.5(4)
C12 N4 C11 C10 -176.2(2)
S1 C10 C11 O1 -174.2(2)
S1 C10 C11 N4 5.5(3)
C11 N4 C12 C13 168.5(2)
C11 N4 C12 C17 -9.8(4)
C17 C12 C13 C14 1.6(4)
N4 C12 C13 C14 -176.8(2)
C12 C13 C14 C15 -0.8(4)
C13 C14 C15 C16 -0.4(4)
C13 C14 C15 Br1 179.86(19)
C14 C15 C16 C17 0.7(4)
Br1 C15 C16 C17 -179.5(2)
C15 C16 C17 C12 0.1(4)
C13 C12 C17 C16 -1.3(4)
N4 C12 C17 C16 177.0(2)

loop_
_cod_related_entry_id
_cod_related_entry_database
_cod_related_entry_code
1 ChemSpider 30657665
